data_7040903
loop_
_publ_author_name
'Shaffer, David W.'
'Bhowmick, Indrani'
'Rheingold, Arnold L.'
'Tsay, Charlene'
'Livesay, Brooke N.'
'Shores, Matthew P.'
'Yang, Jenny Y.'

_publ_section_title
;
 Spin-state diversity in a series of Co(ii) PNP pincer bromide complexes.
;
_journal_issue 44
_journal_name_full 'Dalton transactions (Cambridge, England : 2003)'
_journal_page_first 17910
_journal_page_last 17917
_journal_paper_doi 10.1039/c6dt03461f
_journal_volume 45
_journal_year 2016
_chemical_formula_sum 'C23 H47 Br2 Co N3 O P2'
_chemical_formula_weight 662.33
_chemical_name_systematic '(PNNNP)CoBr2 '
_space_group_IT_number 14
_symmetry_cell_setting monoclinic
_symmetry_space_group_name_Hall '-P 2yn'
_symmetry_space_group_name_H-M 'P 1 21/n 1'
_atom_sites_solution_hydrogens geom
_atom_sites_solution_primary direct
_atom_sites_solution_secondary difmap
_audit_block_doi 10.5517/ccdc.csd.cc13b3zj
_audit_creation_method SHELXL-97
_audit_update_record
;
2014-09-02 deposited with the CCDC.
2016-10-13 downloaded from the CCDC.
;
_cell_angle_alpha 90.00
_cell_angle_beta 102.912(4)
_cell_angle_gamma 90.00
_cell_formula_units_Z 8
_cell_length_a 22.5471(16)
_cell_length_b 7.7900(6)
_cell_length_c 34.827(2)
_cell_measurement_reflns_used 9946
_cell_measurement_temperature 100(2)
_cell_measurement_theta_max 26.39
_cell_measurement_theta_min 2.42
_cell_volume 5962.4(7)
_computing_cell_refinement 'Bruker SAINT'
_computing_data_collection 'Bruker APEX2'
_computing_data_reduction 'Bruker SAINT'
_computing_molecular_graphics 'Bruker SHELXTL'
_computing_publication_material 'Bruker SHELXTL'
_computing_structure_refinement 'SHELXL-97 (Sheldrick, 1997)'
_computing_structure_solution 'SHELXS-97 (Sheldrick, 1990)'
_diffrn_ambient_temperature 100(2)
_diffrn_measured_fraction_theta_full 0.998
_diffrn_measured_fraction_theta_max 0.996
_diffrn_measurement_device_type 'Bruker APEX-II CCD'
_diffrn_measurement_method '\f and \w scans'
_diffrn_radiation_monochromator graphite
_diffrn_radiation_source 'fine-focus sealed tube'
_diffrn_radiation_type MoK\a
_diffrn_radiation_wavelength 0.71073
_diffrn_reflns_av_R_equivalents 0.0443
_diffrn_reflns_av_sigmaI/netI 0.0369
_diffrn_reflns_limit_h_max 28
_diffrn_reflns_limit_h_min -28
_diffrn_reflns_limit_k_max 8
_diffrn_reflns_limit_k_min -9
_diffrn_reflns_limit_l_max 43
_diffrn_reflns_limit_l_min -43
_diffrn_reflns_number 65369
_diffrn_reflns_theta_full 25.00
_diffrn_reflns_theta_max 26.47
_diffrn_reflns_theta_min 2.88
_exptl_absorpt_coefficient_mu 3.383
_exptl_absorpt_correction_T_max 0.553
_exptl_absorpt_correction_T_min 0.463
_exptl_absorpt_correction_type multi-scan
_exptl_absorpt_process_details SADABS
_exptl_crystal_colour 'deep red'
_exptl_crystal_density_diffrn 1.476
_exptl_crystal_density_method 'not measured'
_exptl_crystal_description block
_exptl_crystal_F_000 2728
_exptl_crystal_recrystallization_method 'Re-crystallisation from solvent: '
_exptl_crystal_size_max 0.30
_exptl_crystal_size_mid 0.24
_exptl_crystal_size_min 0.20
_platon_squeeze_details
; 
 SQUEEZE (PLATON, A. Spek) was used to treat diffuse solvent 
 contributions.  Total electron count found = 124/unit cell.  Calculated for
 6 EtOH (the re'xtal solvent) = 132/unit cell.  The intensive
 properties (density, F(000), etc.) reflect these contributions.    
;
_refine_diff_density_max 0.831
_refine_diff_density_min -0.832
_refine_diff_density_rms 0.082
_refine_ls_extinction_method none
_refine_ls_goodness_of_fit_ref 1.018
_refine_ls_hydrogen_treatment mixed
_refine_ls_matrix_type full
_refine_ls_number_parameters 575
_refine_ls_number_reflns 12271
_refine_ls_number_restraints 0
_refine_ls_restrained_S_all 1.018
_refine_ls_R_factor_all 0.0410
_refine_ls_R_factor_gt 0.0303
_refine_ls_shift/su_max 0.007
_refine_ls_shift/su_mean 0.000
_refine_ls_structure_factor_coef Fsqd
_refine_ls_weighting_details 'calc w=1/[\s^2^(Fo^2^)+(0.0347P)^2^+3.7000P] where P=(Fo^2^+2Fc^2^)/3'
_refine_ls_weighting_scheme calc
_refine_ls_wR_factor_gt 0.0684
_refine_ls_wR_factor_ref 0.0718
_reflns_number_gt 10247
_reflns_number_total 12271
_reflns_threshold_expression >2sigma(I)
_cod_data_source_file c6dt03461f2.cif
_cod_data_source_block ck_dws1118
_cod_depositor_comments
;
The following automatic conversions were performed:

'_symmetry_cell_setting' value 'Monoclinic' changed to 'monoclinic'
according to
/usr/data/users/saulius/crontab/automatic-downloads/rss-feeds/RSC/lib/dictionaries/cif_core.dic
dictionary named 'cif_core.dic' version 2.4.2 from 2011-04-26.

Automatic conversion script
Id: cif_fix_values 4268 2015-11-12 08:31:59Z antanas 

 Adding full bibliography for 7040902--7040904.cif.
;
_cod_original_sg_symbol_H-M P2(1)/n
_cod_original_formula_sum 'C23 H47 Br2 Co N3 O1 P2'
_cod_database_code 7040903

loop_
_symmetry_equiv_pos_as_xyz
'x, y, z'
'-x+1/2, y+1/2, -z+1/2'
'-x, -y, -z'
'x-1/2, -y-1/2, z-1/2'

loop_
_atom_site_label
_atom_site_type_symbol
_atom_site_fract_x
_atom_site_fract_y
_atom_site_fract_z
_atom_site_U_iso_or_equiv
_atom_site_adp_type
_atom_site_occupancy
_atom_site_symmetry_multiplicity
_atom_site_calc_flag
_atom_site_refinement_flags
Br1 Br 0.437274(12) 0.37998(3) 0.163624(7) 0.01651(7) Uani 1 1 d .
Br2 Br 0.843328(12) 0.72185(4) 0.213569(8) 0.01922(7) Uani 1 1 d .
Br3 Br 1.087328(13) 0.12610(4) 0.142234(9) 0.02476(8) Uani 1 1 d .
Br4 Br 0.637127(12) 0.16170(3) 0.038722(7) 0.01503(7) Uani 1 1 d .
Co1 Co 0.356463(15) 0.24259(4) 0.120649(9) 0.00868(8) Uani 1 1 d .
Co2 Co 0.848400(15) 0.50266(4) 0.168616(9) 0.00973(8) Uani 1 1 d .
P1 P 0.41193(3) 0.15276(8) 0.079087(18) 0.00903(13) Uani 1 1 d .
P2 P 0.28516(3) 0.32318(8) 0.152131(18) 0.01017(14) Uani 1 1 d .
P3 P 0.74837(3) 0.49245(8) 0.142789(18) 0.01026(14) Uani 1 1 d .
P4 P 0.94835(3) 0.46501(8) 0.188877(18) 0.01093(14) Uani 1 1 d .
O2 O 0.1068(2) 0.2422(5) -0.01102(13) 0.1093(14) Uani 1 1 d .
H2D H 0.0914 0.2630 0.0083 0.164 Uiso 1 1 calc R
N1 N 0.35629(9) 0.0462(3) 0.04691(6) 0.0114(4) Uani 1 1 d .
H1A H 0.3639 -0.0001 0.0255 0.014 Uiso 1 1 calc R
N2 N 0.29136(9) 0.1143(3) 0.08765(6) 0.0089(4) Uani 1 1 d .
N3 N 0.22966(10) 0.1869(3) 0.13017(6) 0.0122(5) Uani 1 1 d .
H3A H 0.1977 0.1690 0.1402 0.015 Uiso 1 1 calc R
N4 N 0.74854(10) 0.3277(3) 0.11098(6) 0.0118(5) Uani 1 1 d .
H4D H 0.7140 0.2846 0.0976 0.014 Uiso 1 1 calc R
N5 N 0.85385(10) 0.3278(3) 0.13052(6) 0.0104(4) Uani 1 1 d .
N6 N 0.95869(10) 0.3321(3) 0.15242(6) 0.0137(5) Uani 1 1 d .
H6A H 0.9956 0.3059 0.1500 0.016 Uiso 1 1 calc R
C1 C 0.43400(12) 0.3276(3) 0.04871(7) 0.0129(5) Uani 1 1 d .
C2 C 0.49240(13) 0.4152(3) 0.07003(8) 0.0185(6) Uani 1 1 d .
H2A H 0.4981 0.5214 0.0562 0.028 Uiso 1 1 calc R
H2B H 0.5270 0.3383 0.0706 0.028 Uiso 1 1 calc R
H2C H 0.4897 0.4423 0.0971 0.028 Uiso 1 1 calc R
C3 C 0.44186(15) 0.2645(4) 0.00847(8) 0.0238(7) Uani 1 1 d .
H3B H 0.4467 0.3634 -0.0080 0.036 Uiso 1 1 calc R
H3C H 0.4059 0.1987 -0.0044 0.036 Uiso 1 1 calc R
H3D H 0.4780 0.1912 0.0121 0.036 Uiso 1 1 calc R
C4 C 0.38086(14) 0.4541(4) 0.04272(9) 0.0237(7) Uani 1 1 d .
H4A H 0.3880 0.5478 0.0255 0.036 Uiso 1 1 calc R
H4B H 0.3775 0.5009 0.0683 0.036 Uiso 1 1 calc R
H4C H 0.3431 0.3945 0.0305 0.036 Uiso 1 1 calc R
C5 C 0.29976(12) 0.0328(3) 0.05453(7) 0.0110(5) Uani 1 1 d .
C6 C 0.23535(11) 0.1041(3) 0.09619(7) 0.0107(5) Uani 1 1 d .
C7 C 0.29464(12) 0.2751(3) 0.20551(7) 0.0142(6) Uani 1 1 d .
C8 C 0.33337(13) 0.4116(4) 0.23073(8) 0.0191(6) Uani 1 1 d .
H8A H 0.3416 0.3769 0.2585 0.029 Uiso 1 1 calc R
H8B H 0.3115 0.5213 0.2275 0.029 Uiso 1 1 calc R
H8C H 0.3719 0.4244 0.2224 0.029 Uiso 1 1 calc R
C9 C 0.32777(14) 0.1024(4) 0.21162(8) 0.0214(6) Uani 1 1 d .
H9A H 0.3342 0.0686 0.2393 0.032 Uiso 1 1 calc R
H9B H 0.3672 0.1130 0.2044 0.032 Uiso 1 1 calc R
H9C H 0.3032 0.0152 0.1950 0.032 Uiso 1 1 calc R
C10 C 0.23372(13) 0.2556(4) 0.21753(8) 0.0244(7) Uani 1 1 d .
H10A H 0.2411 0.2291 0.2457 0.037 Uiso 1 1 calc R
H10B H 0.2104 0.1622 0.2024 0.037 Uiso 1 1 calc R
H10C H 0.2107 0.3630 0.2122 0.037 Uiso 1 1 calc R
C11 C 0.25459(12) 0.5418(3) 0.13773(8) 0.0163(6) Uani 1 1 d .
C12 C 0.20012(13) 0.5919(4) 0.15474(9) 0.0247(7) Uani 1 1 d .
H12A H 0.1831 0.7007 0.1431 0.037 Uiso 1 1 calc R
H12B H 0.2133 0.6050 0.1834 0.037 Uiso 1 1 calc R
H12C H 0.1690 0.5021 0.1487 0.037 Uiso 1 1 calc R
C13 C 0.30490(14) 0.6751(4) 0.14884(10) 0.0291(7) Uani 1 1 d .
H13A H 0.2901 0.7864 0.1375 0.044 Uiso 1 1 calc R
H13B H 0.3401 0.6398 0.1386 0.044 Uiso 1 1 calc R
H13C H 0.3169 0.6850 0.1776 0.044 Uiso 1 1 calc R
C14 C 0.23383(15) 0.5347(4) 0.09260(8) 0.0293(7) Uani 1 1 d .
H14A H 0.2206 0.6492 0.0825 0.044 Uiso 1 1 calc R
H14B H 0.1999 0.4539 0.0852 0.044 Uiso 1 1 calc R
H14C H 0.2677 0.4966 0.0813 0.044 Uiso 1 1 calc R
C15 C 0.18749(12) 0.0168(3) 0.07240(7) 0.0139(5) Uani 1 1 d .
H15A H 0.1487 0.0120 0.0788 0.017 Uiso 1 1 calc R
C16 C 0.19754(12) -0.0630(3) 0.03915(7) 0.0172(6) Uani 1 1 d .
H16A H 0.1651 -0.1230 0.0224 0.021 Uiso 1 1 calc R
C17 C 0.25325(12) -0.0576(3) 0.02988(7) 0.0145(6) Uani 1 1 d .
H17A H 0.2600 -0.1144 0.0071 0.017 Uiso 1 1 calc R
C18 C 0.47049(11) -0.0146(3) 0.09587(7) 0.0108(5) Uani 1 1 d .
C19 C 0.52701(12) 0.0563(3) 0.12444(8) 0.0173(6) Uani 1 1 d .
H19A H 0.5520 -0.0392 0.1373 0.026 Uiso 1 1 calc R
H19B H 0.5144 0.1276 0.1444 0.026 Uiso 1 1 calc R
H19C H 0.5507 0.1260 0.1098 0.026 Uiso 1 1 calc R
C20 C 0.49004(12) -0.1003(3) 0.06121(8) 0.0174(6) Uani 1 1 d .
H20A H 0.5164 -0.1985 0.0707 0.026 Uiso 1 1 calc R
H20B H 0.5123 -0.0174 0.0486 0.026 Uiso 1 1 calc R
H20C H 0.4539 -0.1399 0.0420 0.026 Uiso 1 1 calc R
C21 C 0.43900(13) -0.1456(3) 0.11756(8) 0.0189(6) Uani 1 1 d .
H21A H 0.4675 -0.2383 0.1279 0.028 Uiso 1 1 calc R
H21B H 0.4034 -0.1934 0.0992 0.028 Uiso 1 1 calc R
H21C H 0.4260 -0.0887 0.1394 0.028 Uiso 1 1 calc R
C25 C 0.80283(12) 0.2624(3) 0.10636(7) 0.0105(5) Uani 1 1 d .
C26 C 0.90909(12) 0.2661(3) 0.12685(7) 0.0117(5) Uani 1 1 d .
C27 C 0.99808(12) 0.6505(3) 0.18445(8) 0.0153(6) Uani 1 1 d .
C28 C 1.01016(13) 0.7606(4) 0.22196(9) 0.0219(6) Uani 1 1 d .
H28A H 1.0282 0.8704 0.2168 0.033 Uiso 1 1 calc R
H28B H 1.0383 0.7000 0.2431 0.033 Uiso 1 1 calc R
H28C H 0.9717 0.7818 0.2299 0.033 Uiso 1 1 calc R
C29 C 0.96190(13) 0.7551(4) 0.14977(8) 0.0229(7) Uani 1 1 d .
H29A H 0.9867 0.8517 0.1444 0.034 Uiso 1 1 calc R
H29B H 0.9246 0.7987 0.1563 0.034 Uiso 1 1 calc R
H29C H 0.9513 0.6817 0.1264 0.034 Uiso 1 1 calc R
C30 C 1.05857(12) 0.5968(4) 0.17531(8) 0.0210(6) Uani 1 1 d .
H30A H 1.0828 0.6993 0.1732 0.031 Uiso 1 1 calc R
H30B H 1.0509 0.5335 0.1504 0.031 Uiso 1 1 calc R
H30C H 1.0808 0.5233 0.1965 0.031 Uiso 1 1 calc R
C31 C 0.97272(12) 0.3353(3) 0.23458(7) 0.0156(6) Uani 1 1 d .
C32 C 0.96099(15) 0.4303(4) 0.27073(8) 0.0267(7) Uani 1 1 d .
H32A H 0.9696 0.3534 0.2936 0.040 Uiso 1 1 calc R
H32B H 0.9184 0.4670 0.2656 0.040 Uiso 1 1 calc R
H32C H 0.9876 0.5311 0.2761 0.040 Uiso 1 1 calc R
C33 C 1.03955(13) 0.2796(4) 0.24246(8) 0.0220(6) Uani 1 1 d .
H33A H 1.0481 0.1994 0.2647 0.033 Uiso 1 1 calc R
H33B H 1.0658 0.3806 0.2487 0.033 Uiso 1 1 calc R
H33C H 1.0475 0.2230 0.2190 0.033 Uiso 1 1 calc R
C34 C 0.93190(13) 0.1751(4) 0.22798(8) 0.0212(6) Uani 1 1 d .
H34A H 0.9414 0.1022 0.2515 0.032 Uiso 1 1 calc R
H34B H 0.9392 0.1108 0.2053 0.032 Uiso 1 1 calc R
H34C H 0.8891 0.2101 0.2230 0.032 Uiso 1 1 calc R
C35 C 0.91424(12) 0.1429(3) 0.09910(7) 0.0151(6) Uani 1 1 d .
H35A H 0.9531 0.1033 0.0966 0.018 Uiso 1 1 calc R
C36 C 0.86169(13) 0.0788(3) 0.07511(7) 0.0166(6) Uani 1 1 d .
H36A H 0.8644 -0.0058 0.0559 0.020 Uiso 1 1 calc R
C37 C 0.80551(12) 0.1363(3) 0.07870(7) 0.0143(6) Uani 1 1 d .
H37A H 0.7693 0.0906 0.0626 0.017 Uiso 1 1 calc R
C38 C 0.70425(12) 0.4068(3) 0.17781(7) 0.0144(6) Uani 1 1 d .
C39 C 0.64895(12) 0.3006(4) 0.15749(8) 0.0183(6) Uani 1 1 d .
H39A H 0.6287 0.2541 0.1774 0.027 Uiso 1 1 calc R
H39B H 0.6623 0.2060 0.1429 0.027 Uiso 1 1 calc R
H39C H 0.6205 0.3739 0.1392 0.027 Uiso 1 1 calc R
C40 C 0.74927(13) 0.2877(4) 0.20523(8) 0.0213(6) Uani 1 1 d .
H40A H 0.7284 0.2299 0.2235 0.032 Uiso 1 1 calc R
H40B H 0.7832 0.3556 0.2202 0.032 Uiso 1 1 calc R
H40C H 0.7648 0.2017 0.1894 0.032 Uiso 1 1 calc R
C41 C 0.68408(13) 0.5506(4) 0.20188(8) 0.0193(6) Uani 1 1 d .
H41A H 0.6686 0.5008 0.2235 0.029 Uiso 1 1 calc R
H41B H 0.6519 0.6181 0.1849 0.029 Uiso 1 1 calc R
H41C H 0.7188 0.6251 0.2126 0.029 Uiso 1 1 calc R
C42 C 0.70988(12) 0.6711(3) 0.11131(7) 0.0147(6) Uani 1 1 d .
C43 C 0.71654(14) 0.8405(3) 0.13422(8) 0.0233(7) Uani 1 1 d .
H43A H 0.6967 0.9328 0.1169 0.035 Uiso 1 1 calc R
H43B H 0.7598 0.8673 0.1437 0.035 Uiso 1 1 calc R
H43C H 0.6974 0.8296 0.1567 0.035 Uiso 1 1 calc R
C44 C 0.64221(13) 0.6354(4) 0.09415(8) 0.0235(7) Uani 1 1 d .
H44A H 0.6250 0.7278 0.0760 0.035 Uiso 1 1 calc R
H44B H 0.6205 0.6297 0.1156 0.035 Uiso 1 1 calc R
H44C H 0.6378 0.5258 0.0800 0.035 Uiso 1 1 calc R
C45 C 0.74271(14) 0.6871(4) 0.07729(8) 0.0236(7) Uani 1 1 d .
H45A H 0.7259 0.7843 0.0605 0.035 Uiso 1 1 calc R
H45B H 0.7370 0.5813 0.0617 0.035 Uiso 1 1 calc R
H45C H 0.7863 0.7059 0.0880 0.035 Uiso 1 1 calc R
C48 C 0.1531(3) 0.5085(6) -0.01961(17) 0.102(2) Uani 1 1 d .
H48A H 0.1922 0.5681 -0.0163 0.154 Uiso 1 1 calc R
H48B H 0.1279 0.5664 -0.0040 0.154 Uiso 1 1 calc R
H48C H 0.1321 0.5102 -0.0475 0.154 Uiso 1 1 calc R
C49 C 0.1634(3) 0.3337(7) -0.00658(14) 0.0784(16) Uani 1 1 d .
H49A H 0.1852 0.3321 0.0214 0.094 Uiso 1 1 calc R
H49B H 0.1893 0.2757 -0.0221 0.094 Uiso 1 1 calc R

loop_
_atom_site_aniso_label
_atom_site_aniso_U_11
_atom_site_aniso_U_22
_atom_site_aniso_U_33
_atom_site_aniso_U_23
_atom_site_aniso_U_13
_atom_site_aniso_U_12
Br1 0.01361(14) 0.02114(14) 0.01556(13) -0.00777(10) 0.00491(10) -0.00480(11)
Br2 0.01323(14) 0.02280(15) 0.02190(14) -0.01415(11) 0.00451(11) -0.00201(11)
Br3 0.01226(15) 0.02797(16) 0.03700(17) -0.00874(13) 0.01178(12) -0.00220(12)
Br4 0.01216(14) 0.01978(14) 0.01267(12) -0.00533(10) 0.00173(10) -0.00191(11)
Co1 0.00884(18) 0.00887(17) 0.00915(16) -0.00152(12) 0.00377(13) -0.00047(13)
Co2 0.00796(18) 0.01117(17) 0.00995(16) -0.00351(13) 0.00174(13) -0.00102(14)
P1 0.0093(3) 0.0091(3) 0.0095(3) -0.0012(2) 0.0038(3) -0.0012(3)
P2 0.0098(3) 0.0103(3) 0.0119(3) -0.0002(2) 0.0056(3) 0.0004(3)
P3 0.0087(3) 0.0112(3) 0.0105(3) -0.0018(2) 0.0011(3) -0.0008(3)
P4 0.0079(3) 0.0122(3) 0.0123(3) -0.0032(3) 0.0013(3) -0.0005(3)
O2 0.101(3) 0.100(3) 0.139(4) -0.006(3) 0.054(3) -0.007(3)
N1 0.0128(12) 0.0147(11) 0.0082(10) -0.0043(8) 0.0056(9) -0.0029(9)
N2 0.0094(11) 0.0096(10) 0.0085(9) 0.0014(8) 0.0032(8) 0.0008(9)
N3 0.0067(11) 0.0165(11) 0.0156(11) -0.0017(9) 0.0072(9) -0.0019(9)
N4 0.0095(11) 0.0112(11) 0.0133(10) -0.0039(8) -0.0003(9) -0.0031(9)
N5 0.0103(11) 0.0101(11) 0.0106(10) -0.0021(8) 0.0022(8) -0.0015(9)
N6 0.0069(11) 0.0195(12) 0.0146(11) -0.0059(9) 0.0024(9) 0.0004(9)
C1 0.0190(15) 0.0101(12) 0.0119(12) 0.0020(10) 0.0083(11) -0.0027(11)
C2 0.0219(16) 0.0152(14) 0.0204(14) -0.0007(11) 0.0089(12) -0.0065(12)
C3 0.039(2) 0.0200(15) 0.0154(14) -0.0012(11) 0.0126(13) -0.0101(14)
C4 0.0259(17) 0.0165(15) 0.0300(16) 0.0076(12) 0.0087(13) 0.0050(13)
C5 0.0132(14) 0.0095(12) 0.0110(12) 0.0026(10) 0.0039(10) 0.0007(10)
C6 0.0095(13) 0.0108(12) 0.0126(12) 0.0024(10) 0.0044(10) 0.0015(10)
C7 0.0146(14) 0.0187(14) 0.0113(12) -0.0002(10) 0.0070(11) -0.0019(11)
C8 0.0200(16) 0.0219(15) 0.0169(13) -0.0045(11) 0.0071(12) -0.0029(12)
C9 0.0284(17) 0.0181(15) 0.0176(14) 0.0031(11) 0.0047(12) 0.0008(13)
C10 0.0217(17) 0.0368(18) 0.0171(14) 0.0025(13) 0.0096(12) -0.0055(14)
C11 0.0157(15) 0.0116(13) 0.0237(14) 0.0025(11) 0.0090(12) 0.0030(11)
C12 0.0215(17) 0.0183(15) 0.0374(17) 0.0007(13) 0.0129(14) 0.0083(13)
C13 0.0255(18) 0.0111(14) 0.054(2) 0.0068(14) 0.0149(16) 0.0022(13)
C14 0.041(2) 0.0231(16) 0.0256(16) 0.0111(13) 0.0111(14) 0.0161(15)
C15 0.0085(13) 0.0165(14) 0.0175(13) 0.0006(11) 0.0045(11) -0.0008(11)
C16 0.0145(15) 0.0169(14) 0.0172(13) -0.0004(11) -0.0031(11) -0.0033(11)
C17 0.0160(15) 0.0164(14) 0.0112(12) -0.0023(10) 0.0032(11) -0.0015(11)
C18 0.0095(13) 0.0089(12) 0.0138(12) -0.0005(10) 0.0023(10) 0.0006(10)
C19 0.0143(14) 0.0151(14) 0.0208(13) -0.0006(11) 0.0003(11) 0.0027(11)
C20 0.0154(15) 0.0163(14) 0.0206(14) -0.0052(11) 0.0042(11) 0.0060(11)
C21 0.0179(15) 0.0154(14) 0.0245(14) 0.0072(11) 0.0068(12) 0.0001(12)
C25 0.0110(13) 0.0090(12) 0.0118(12) 0.0024(10) 0.0029(10) -0.0008(10)
C26 0.0106(13) 0.0106(13) 0.0141(12) 0.0008(10) 0.0030(10) -0.0014(10)
C27 0.0077(13) 0.0128(13) 0.0243(14) -0.0020(11) 0.0011(11) -0.0014(11)
C28 0.0152(15) 0.0165(15) 0.0332(16) -0.0082(12) 0.0035(13) -0.0039(12)
C29 0.0165(15) 0.0234(16) 0.0293(16) 0.0114(13) 0.0059(13) 0.0000(12)
C30 0.0118(15) 0.0219(15) 0.0309(16) -0.0034(12) 0.0084(12) -0.0050(12)
C31 0.0169(15) 0.0141(13) 0.0145(13) -0.0019(10) 0.0007(11) 0.0014(11)
C32 0.041(2) 0.0254(16) 0.0142(13) 0.0004(12) 0.0059(13) 0.0064(15)
C33 0.0158(15) 0.0216(15) 0.0251(15) 0.0033(12) -0.0030(12) 0.0004(12)
C34 0.0204(16) 0.0194(15) 0.0233(14) 0.0045(12) 0.0037(12) -0.0010(12)
C35 0.0164(15) 0.0138(13) 0.0163(13) -0.0025(10) 0.0066(11) 0.0054(11)
C36 0.0232(16) 0.0121(13) 0.0142(13) -0.0024(10) 0.0037(11) 0.0030(12)
C37 0.0155(14) 0.0120(13) 0.0126(12) -0.0029(10) -0.0026(10) -0.0008(11)
C38 0.0119(14) 0.0182(14) 0.0138(12) 0.0000(10) 0.0043(11) -0.0031(11)
C39 0.0161(15) 0.0180(14) 0.0219(14) 0.0003(11) 0.0065(12) -0.0031(12)
C40 0.0179(16) 0.0279(16) 0.0175(13) 0.0068(12) 0.0030(12) 0.0002(13)
C41 0.0144(15) 0.0263(16) 0.0188(13) -0.0036(12) 0.0074(11) -0.0028(12)
C42 0.0167(15) 0.0132(13) 0.0134(12) 0.0023(10) 0.0019(11) 0.0019(11)
C43 0.0300(18) 0.0124(14) 0.0245(15) 0.0005(11) -0.0003(13) 0.0031(13)
C44 0.0199(16) 0.0247(16) 0.0222(15) 0.0033(12) -0.0031(12) 0.0035(13)
C45 0.0309(18) 0.0212(16) 0.0198(14) 0.0072(12) 0.0079(13) 0.0027(13)
C48 0.167(6) 0.053(3) 0.112(5) 0.019(3) 0.085(5) 0.018(4)
C49 0.109(5) 0.078(4) 0.052(3) -0.001(3) 0.027(3) -0.021(3)

loop_
_atom_type_symbol
_atom_type_description
_atom_type_scat_dispersion_real
_atom_type_scat_dispersion_imag
_atom_type_scat_source
C C 0.0033 0.0016 'International Tables Vol C Tables 4.2.6.8 and 6.1.1.4'
H H 0.0000 0.0000 'International Tables Vol C Tables 4.2.6.8 and 6.1.1.4'
N N 0.0061 0.0033 'International Tables Vol C Tables 4.2.6.8 and 6.1.1.4'
P P 0.1023 0.0942 'International Tables Vol C Tables 4.2.6.8 and 6.1.1.4'
Co Co 0.3494 0.9721 'International Tables Vol C Tables 4.2.6.8 and 6.1.1.4'
Br Br -0.2901 2.4595 'International Tables Vol C Tables 4.2.6.8 and 6.1.1.4'
O O 0.0106 0.0060 'International Tables Vol C Tables 4.2.6.8 and 6.1.1.4'

loop_
_citation_id
_citation_doi
_citation_year
1 10.1021/ic5021725 2014

loop_
_geom_angle_atom_site_label_1
_geom_angle_atom_site_label_2
_geom_angle_atom_site_label_3
_geom_angle
N2 Co1 P1 85.01(6)
N2 Co1 P2 84.41(6)
P1 Co1 P2 168.48(3)
N2 Co1 Br1 175.73(6)
P1 Co1 Br1 95.12(2)
P2 Co1 Br1 95.77(2)
N5 Co2 P4 84.79(7)
N5 Co2 P3 84.93(7)
P4 Co2 P3 169.20(3)
N5 Co2 Br2 177.97(6)
P4 Co2 Br2 94.68(2)
P3 Co2 Br2 95.71(2)
N1 P1 C18 103.47(11)
N1 P1 C1 103.56(11)
C18 P1 C1 115.60(12)
N1 P1 Co1 98.23(8)
C18 P1 Co1 118.67(8)
C1 P1 Co1 113.59(8)
N3 P2 C7 103.54(11)
N3 P2 C11 105.11(11)
C7 P2 C11 113.93(12)
N3 P2 Co1 98.23(8)
C7 P2 Co1 120.01(9)
C11 P2 Co1 112.90(9)
N4 P3 C42 104.47(11)
N4 P3 C38 103.66(11)
C42 P3 C38 114.00(12)
N4 P3 Co2 98.07(8)
C42 P3 Co2 120.40(9)
C38 P3 Co2 112.84(8)
N6 P4 C27 103.10(12)
N6 P4 C31 104.20(11)
C27 P4 C31 115.15(12)
N6 P4 Co2 98.17(8)
C27 P4 Co2 117.31(9)
C31 P4 Co2 115.29(9)
C5 N1 P1 119.56(17)
C6 N2 C5 117.9(2)
C6 N2 Co1 121.25(16)
C5 N2 Co1 120.87(17)
C6 N3 P2 118.77(17)
C25 N4 P3 119.40(17)
C25 N5 C26 118.2(2)
C25 N5 Co2 120.99(17)
C26 N5 Co2 120.86(16)
C26 N6 P4 119.28(18)
C2 C1 C4 110.1(2)
C2 C1 C3 109.0(2)
C4 C1 C3 109.2(2)
C2 C1 P1 111.32(17)
C4 C1 P1 104.39(18)
C3 C1 P1 112.70(18)
N1 C5 N2 116.2(2)
N1 C5 C17 121.9(2)
N2 C5 C17 121.9(2)
N2 C6 N3 115.4(2)
N2 C6 C15 122.3(2)
N3 C6 C15 122.3(2)
C8 C7 C10 110.2(2)
C8 C7 C9 109.5(2)
C10 C7 C9 108.3(2)
C8 C7 P2 111.01(18)
C10 C7 P2 112.54(19)
C9 C7 P2 105.01(17)
C13 C11 C12 110.2(2)
C13 C11 C14 108.9(2)
C12 C11 C14 108.5(2)
C13 C11 P2 110.20(19)
C12 C11 P2 114.21(19)
C14 C11 P2 104.62(18)
C16 C15 C6 118.2(2)
C17 C16 C15 121.2(2)
C16 C17 C5 118.5(2)
C20 C18 C19 109.0(2)
C20 C18 C21 110.2(2)
C19 C18 C21 109.2(2)
C20 C18 P1 111.63(17)
C19 C18 P1 112.39(17)
C21 C18 P1 104.33(17)
N5 C25 N4 116.3(2)
N5 C25 C37 122.1(2)
N4 C25 C37 121.6(2)
N6 C26 N5 116.0(2)
N6 C26 C35 122.1(2)
N5 C26 C35 121.9(2)
C30 C27 C29 108.9(2)
C30 C27 C28 109.5(2)
C29 C27 C28 109.6(2)
C30 C27 P4 112.88(18)
C29 C27 P4 104.73(18)
C28 C27 P4 111.10(19)
C33 C31 C32 109.4(2)
C33 C31 C34 109.2(2)
C32 C31 C34 107.9(2)
C33 C31 P4 113.41(19)
C32 C31 P4 111.59(19)
C34 C31 P4 105.08(18)
C36 C35 C26 118.6(2)
C37 C36 C35 120.7(2)
C36 C37 C25 118.6(2)
C41 C38 C39 109.8(2)
C41 C38 C40 109.7(2)
C39 C38 C40 108.5(2)
C41 C38 P3 111.40(18)
C39 C38 P3 112.96(17)
C40 C38 P3 104.35(18)
C43 C42 C44 109.4(2)
C43 C42 C45 108.9(2)
C44 C42 C45 108.9(2)
C43 C42 P3 111.00(17)
C44 C42 P3 112.69(18)
C45 C42 P3 105.86(18)
C48 C49 O2 111.0(5)

loop_
_geom_bond_atom_site_label_1
_geom_bond_atom_site_label_2
_geom_bond_distance
Br1 Co1 2.3424(4)
Br2 Co2 2.3366(4)
Co1 N2 1.929(2)
Co1 P1 2.2267(7)
Co1 P2 2.2291(7)
Co2 N5 1.925(2)
Co2 P4 2.2252(8)
Co2 P3 2.2351(7)
P1 N1 1.700(2)
P1 C18 1.855(3)
P1 C1 1.859(2)
P2 N3 1.688(2)
P2 C7 1.861(3)
P2 C11 1.863(3)
P3 N4 1.696(2)
P3 C42 1.862(3)
P3 C38 1.861(3)
P4 N6 1.695(2)
P4 C27 1.856(3)
P4 C31 1.862(3)
O2 C49 1.440(6)
N1 C5 1.363(3)
N2 C6 1.363(3)
N2 C5 1.366(3)
N3 C6 1.379(3)
N4 C25 1.368(3)
N5 C25 1.363(3)
N5 C26 1.367(3)
N6 C26 1.365(3)
C1 C2 1.521(4)
C1 C4 1.529(4)
C1 C3 1.532(3)
C5 C17 1.390(3)
C6 C15 1.384(3)
C7 C8 1.524(4)
C7 C10 1.530(4)
C7 C9 1.530(4)
C11 C13 1.523(4)
C11 C12 1.529(4)
C11 C14 1.538(4)
C15 C16 1.377(4)
C16 C17 1.366(4)
C18 C20 1.528(3)
C18 C19 1.534(3)
C18 C21 1.535(3)
C25 C37 1.386(3)
C26 C35 1.386(3)
C27 C30 1.527(4)
C27 C29 1.532(4)
C27 C28 1.536(4)
C31 C33 1.533(4)
C31 C32 1.533(4)
C31 C34 1.537(4)
C35 C36 1.382(4)
C36 C37 1.375(4)
C38 C41 1.528(4)
C38 C39 1.531(4)
C38 C40 1.540(4)
C42 C43 1.532(4)
C42 C44 1.535(4)
C42 C45 1.536(4)
C48 C49 1.438(6)

loop_
_platon_squeeze_void_nr
_platon_squeeze_void_average_x
_platon_squeeze_void_average_y
_platon_squeeze_void_average_z
_platon_squeeze_void_volume
_platon_squeeze_void_count_electrons
1 0.500 0.022 0.000 227 62
2 1.000 0.005 0.500 227 62
